data_4307379
loop_
_publ_author_name
'Chelladurai Ganesamoorthy'
'Maravanji S. Balakrishna'
'Paulose P. George'
'Joel T. Mague'

_publ_section_title
;
Di- and Tetranuclear Copper(I) Complexes Containing
Phenylaminobis(phosphonite), PhN{P(OC6H4OMe-o)2}2, and Their Reactivity
toward Bipyridyl Ligands
;
_journal_name_full 'Inorganic Chemistry'
_journal_page_first 848
_journal_page_last 858
_journal_paper_doi 10.1021/ic061883j
_journal_volume 46
_journal_year 2007
_chemical_formula_sum 'C45 H42 Br2 Cl3 Cu2 N3 O8 P2'
_chemical_formula_weight 1208.01
_chemical_name_systematic
; 
 Bromo-1\k-\m-bromo-\m(bis(bis-o-methoxyphenoxy)phosphino)
phenylamine-1\kP:2\kP')(2,2'-bipyridyl-2\k^2^N,N')
dicopper(I) Chloroform solvate 
;
_space_group_IT_number 19
_symmetry_cell_setting orthorhombic
_symmetry_space_group_name_Hall 'P 2ac 2ab'
_symmetry_space_group_name_H-M 'P 21 21 21'
_atom_sites_solution_hydrogens geom
_atom_sites_solution_primary direct
_atom_sites_solution_secondary difmap
_audit_creation_method SHELXL-97
_cell_angle_alpha 90.00
_cell_angle_beta 90.00
_cell_angle_gamma 90.00
_cell_formula_units_Z 4
_cell_length_a 11.7794(8)
_cell_length_b 18.399(1)
_cell_length_c 22.135(2)
_cell_measurement_reflns_used 8077
_cell_measurement_temperature 100(2)
_cell_measurement_theta_max 28.33
_cell_measurement_theta_min 2.25
_cell_volume 4797.3(6)
_computing_cell_refinement 'Bruker SMART (Bruker-AXS, 2000)'
_computing_data_collection 'Bruker SMART (Bruker-AXS, 2000)'
_computing_data_reduction 'Bruker SAINT+ (Bruker-AXS, 2004)'
_computing_molecular_graphics 'Bruker SHELXTL (Bruker-AXS, 2000a)'
_computing_publication_material 'Bruker SHELXTL (Bruker-AXS, 2000a)'
_computing_structure_refinement 'SHELXL-97 (Sheldrick, 1997)'
_computing_structure_solution 'SHELXS-97 (Sheldrick, 1997)'
_diffrn_ambient_temperature 100(2)
_diffrn_measured_fraction_theta_full 0.996
_diffrn_measured_fraction_theta_max 0.996
_diffrn_measurement_device_type 'Bruker-AXS Smart APEX CCD area detector'
_diffrn_measurement_method 'phi and omega scans'
_diffrn_radiation_monochromator graphite
_diffrn_radiation_source 'fine-focus sealed tube'
_diffrn_radiation_type MoK\a
_diffrn_radiation_wavelength 0.71073
_diffrn_reflns_av_R_equivalents 0.0611
_diffrn_reflns_av_sigmaI/netI 0.0454
_diffrn_reflns_limit_h_max 15
_diffrn_reflns_limit_h_min -15
_diffrn_reflns_limit_k_max 23
_diffrn_reflns_limit_k_min -24
_diffrn_reflns_limit_l_max 29
_diffrn_reflns_limit_l_min -29
_diffrn_reflns_number 86062
_diffrn_reflns_theta_full 28.35
_diffrn_reflns_theta_max 28.35
_diffrn_reflns_theta_min 2.05
_exptl_absorpt_coefficient_mu 2.841
_exptl_absorpt_correction_T_max 0.7072
_exptl_absorpt_correction_T_min 0.5960
_exptl_absorpt_correction_type multi-scan
_exptl_absorpt_process_details 'SADABS (Sheldrick, 2002)'
_exptl_crystal_colour Yellow
_exptl_crystal_density_diffrn 1.673
_exptl_crystal_density_method 'not measured'
_exptl_crystal_description Column
_exptl_crystal_F_000 2424
_exptl_crystal_size_max 0.20
_exptl_crystal_size_mid 0.13
_exptl_crystal_size_min 0.13
_refine_diff_density_max 1.074
_refine_diff_density_min -0.608
_refine_diff_density_rms 0.097
_refine_ls_abs_structure_details 'Flack H D (1983), Acta Cryst. A39, 876-881'
_refine_ls_abs_structure_Flack 0.013(6)
_refine_ls_extinction_method none
_refine_ls_goodness_of_fit_ref 1.036
_refine_ls_hydrogen_treatment constr
_refine_ls_matrix_type full
_refine_ls_number_parameters 590
_refine_ls_number_reflns 11959
_refine_ls_number_restraints 226
_refine_ls_restrained_S_all 1.054
_refine_ls_R_factor_all 0.0486
_refine_ls_R_factor_gt 0.0391
_refine_ls_shift/su_max 0.007
_refine_ls_shift/su_mean 0.000
_refine_ls_structure_factor_coef Fsqd
_refine_ls_weighting_details 'calc w=1/[\s^2^(Fo^2^)+(0.0477P)^2^+2.8721P] where P=(Fo^2^+2Fc^2^)/3'
_refine_ls_weighting_scheme calc
_refine_ls_wR_factor_gt 0.0900
_refine_ls_wR_factor_ref 0.0945
_reflns_number_gt 10485
_reflns_number_total 11959
_reflns_threshold_expression >2sigma(I)
_cod_data_source_file ic061883jsi20061201_024151_7.cif
_cod_data_source_block msb254
_cod_depositor_comments
;
The following automatic conversions were performed:
'_symmetry_cell_setting' value 'Orthorhombic' changed to 'orthorhombic'
according to '/home/saulius/struct/CIF-dictionaries/cif_core.dic'
dictionary named 'cif_core.dic' version 2.4.1 from 2010-06-29.

Automatic conversion script
Id: cif_fix_enum 1527 2010-12-29 10:47:43Z saulius 
;
_cod_original_cell_volume 4797.4(6)
_cod_database_code 4307379

loop_
_symmetry_equiv_pos_as_xyz
'x, y, z'
'-x+1/2, -y, z+1/2'
'-x, y+1/2, -z+1/2'
'x+1/2, -y+1/2, -z'

loop_
_atom_site_label
_atom_site_type_symbol
_atom_site_fract_x
_atom_site_fract_y
_atom_site_fract_z
_atom_site_U_iso_or_equiv
_atom_site_adp_type
_atom_site_occupancy
_atom_site_symmetry_multiplicity
_atom_site_calc_flag
_atom_site_refinement_flags
_atom_site_disorder_assembly
_atom_site_disorder_group
Br1 Br 1.06234(3) 0.97970(2) 0.945193(18) 0.02898(10) Uani 1 1 d . . .
Br2 Br 1.00975(3) 1.14015(2) 0.84288(2) 0.03240(10) Uani 1 1 d . . .
Cu1 Cu 0.92219(3) 1.07074(2) 0.917709(19) 0.01994(10) Uani 1 1 d . . .
Cu2 Cu 0.90416(4) 0.92218(3) 0.893906(19) 0.02054(10) Uani 1 1 d . A .
P1 P 0.75415(7) 1.07850(5) 0.95594(4) 0.01485(17) Uani 1 1 d . . .
P2 P 0.73749(8) 0.92369(5) 0.93276(4) 0.0221(2) Uani 1 1 d D . .
O1 O 0.7404(2) 1.10324(13) 1.02543(11) 0.0181(5) Uani 1 1 d . . .
O2 O 0.9634(2) 1.11218(15) 1.04579(15) 0.0339(7) Uani 1 1 d . . .
O3 O 0.66196(19) 1.13327(13) 0.92649(11) 0.0179(5) Uani 1 1 d . . .
O4 O 0.7754(2) 1.25426(14) 0.90911(12) 0.0253(6) Uani 1 1 d . . .
N1 N 0.6807(2) 1.00012(15) 0.96083(13) 0.0137(6) Uani 1 1 d . A .
N2 N 0.9032(3) 0.92716(17) 0.80041(13) 0.0220(6) Uani 1 1 d . . .
N3 N 0.9718(3) 0.82241(18) 0.87503(15) 0.0257(7) Uani 1 1 d . . .
C1 C 0.7880(3) 1.17037(19) 1.04327(15) 0.0176(7) Uani 1 1 d . . .
C2 C 0.7179(3) 1.2295(2) 1.05235(18) 0.0253(8) Uani 1 1 d . . .
H2 H 0.6387 1.2259 1.0446 0.030 Uiso 1 1 calc R . .
C3 C 0.7641(4) 1.2942(2) 1.0729(2) 0.0334(9) Uani 1 1 d . . .
H3 H 0.7165 1.3348 1.0808 0.040 Uiso 1 1 calc R . .
C4 C 0.8800(4) 1.2994(2) 1.0819(2) 0.0340(10) Uani 1 1 d . . .
H4 H 0.9120 1.3443 1.0944 0.041 Uiso 1 1 calc R . .
C5 C 0.9497(4) 1.2400(2) 1.07278(19) 0.0305(9) Uani 1 1 d . . .
H5 H 1.0292 1.2442 1.0791 0.037 Uiso 1 1 calc R . .
C6 C 0.9037(3) 1.1742(2) 1.05437(17) 0.0228(7) Uani 1 1 d . . .
C7 C 1.0826(4) 1.1155(3) 1.0587(2) 0.0409(11) Uani 1 1 d . . .
H7A H 1.1174 1.1545 1.0349 0.061 Uiso 1 1 calc R . .
H7B H 1.1181 1.0690 1.0482 0.061 Uiso 1 1 calc R . .
H7C H 1.0938 1.1252 1.1018 0.061 Uiso 1 1 calc R . .
C8 C 0.6763(3) 1.1570(2) 0.86718(17) 0.0194(7) Uani 1 1 d . . .
C9 C 0.6318(3) 1.1187(2) 0.81964(18) 0.0277(9) Uani 1 1 d . . .
H9 H 0.5953 1.0733 0.8262 0.033 Uiso 1 1 calc R . .
C10 C 0.6412(4) 1.1473(3) 0.7618(2) 0.0390(11) Uani 1 1 d . . .
H10 H 0.6096 1.1218 0.7285 0.047 Uiso 1 1 calc R . .
C11 C 0.6958(4) 1.2121(3) 0.7528(2) 0.0384(11) Uani 1 1 d . . .
H11 H 0.7017 1.2310 0.7129 0.046 Uiso 1 1 calc R . .
C12 C 0.7422(4) 1.2506(2) 0.79992(19) 0.0306(9) Uani 1 1 d . . .
H12 H 0.7797 1.2956 0.7929 0.037 Uiso 1 1 calc R . .
C13 C 0.7334(3) 1.2226(2) 0.85796(17) 0.0219(8) Uani 1 1 d . . .
C14 C 0.8533(4) 1.3128(2) 0.9022(2) 0.0375(10) Uani 1 1 d . . .
H14A H 0.9164 1.2974 0.8763 0.056 Uiso 1 1 calc R . .
H14B H 0.8826 1.3271 0.9419 0.056 Uiso 1 1 calc R . .
H14C H 0.8145 1.3542 0.8836 0.056 Uiso 1 1 calc R . .
O5 O 0.6341(3) 0.9056(2) 0.88376(19) 0.0267(9) Uani 0.748(4) 1 d PDU A 3
O6 O 0.5538(4) 0.9346(3) 0.77574(19) 0.0410(11) Uani 0.748(4) 1 d PDU A 3
C15 C 0.6463(3) 0.85273(18) 0.83954(14) 0.0313(13) Uani 0.748(4) 1 d PGDU A 3
C16 C 0.6996(3) 0.78644(19) 0.84961(16) 0.0411(15) Uani 0.748(4) 1 d PGU A 3
H16 H 0.7312 0.7759 0.8881 0.049 Uiso 0.748(4) 1 calc PR A 3
C17 C 0.7068(4) 0.73559(17) 0.8033(2) 0.0555(19) Uani 0.748(4) 1 d PGU A 3
H17 H 0.7432 0.6903 0.8102 0.067 Uiso 0.748(4) 1 calc PR A 3
C18 C 0.6606(4) 0.7510(2) 0.74698(18) 0.058(2) Uani 0.748(4) 1 d PGU A 3
H18 H 0.6655 0.7163 0.7153 0.070 Uiso 0.748(4) 1 calc PR A 3
C19 C 0.6073(3) 0.8173(2) 0.73691(13) 0.0523(19) Uani 0.748(4) 1 d PGU A 3
H19 H 0.5758 0.8279 0.6984 0.063 Uiso 0.748(4) 1 calc PR A 3
C20 C 0.6001(3) 0.86817(17) 0.78319(14) 0.0356(14) Uani 0.748(4) 1 d PGDU A 3
C21 C 0.5037(5) 0.9492(3) 0.7179(2) 0.0588(19) Uani 0.748(4) 1 d PGDU A 3
H21A H 0.4731 0.9987 0.7175 0.088 Uiso 0.748(4) 1 calc PR A 3
H21B H 0.4423 0.9144 0.7104 0.088 Uiso 0.748(4) 1 calc PR A 3
H21C H 0.5615 0.9444 0.6863 0.088 Uiso 0.748(4) 1 calc PR A 3
O5A O 0.6348(10) 0.8820(6) 0.9087(6) 0.0267(9) Uani 0.252(4) 1 d PDU A 4
O6A O 0.5730(11) 0.8956(7) 0.7938(6) 0.0267(9) Uani 0.252(4) 1 d PDU A 4
C15A C 0.6573(10) 0.8242(5) 0.8711(4) 0.0313(13) Uani 0.252(4) 1 d PGDU A 4
C16A C 0.7133(10) 0.7613(6) 0.8891(5) 0.0411(15) Uani 0.252(4) 1 d PGU A 4
H16A H 0.7387 0.7563 0.9296 0.049 Uiso 0.252(4) 1 calc PR A 4
C17A C 0.7322(11) 0.7058(5) 0.8477(6) 0.0555(19) Uani 0.252(4) 1 d PGU A 4
H17A H 0.7705 0.6628 0.8600 0.067 Uiso 0.252(4) 1 calc PR A 4
C18A C 0.6950(13) 0.7131(6) 0.7884(5) 0.058(2) Uani 0.252(4) 1 d PGU A 4
H18A H 0.7079 0.6751 0.7602 0.070 Uiso 0.252(4) 1 calc PR A 4
C19A C 0.6389(11) 0.7760(6) 0.7705(4) 0.0523(19) Uani 0.252(4) 1 d PGU A 4
H19A H 0.6135 0.7810 0.7300 0.063 Uiso 0.252(4) 1 calc PR A 4
C20A C 0.6201(8) 0.8316(5) 0.8119(4) 0.0356(14) Uani 0.252(4) 1 d PGDU A 4
C21A C 0.5271(15) 0.9003(9) 0.7327(6) 0.0588(19) Uani 0.252(4) 1 d PGDU A 4
H21D H 0.4985 0.9495 0.7254 0.088 Uiso 0.252(4) 1 calc PR A 4
H21E H 0.4649 0.8653 0.7282 0.088 Uiso 0.252(4) 1 calc PR A 4
H21F H 0.5870 0.8891 0.7034 0.088 Uiso 0.252(4) 1 calc PR A 4
O7 O 0.7019(5) 0.8643(3) 0.9814(3) 0.0387(15) Uani 0.700(4) 1 d PDU A 1
O8 O 0.7465(5) 0.7330(2) 1.0000(2) 0.0457(12) Uani 0.700(4) 1 d PDU A 1
C22 C 0.7904(4) 0.8509(3) 1.0241(2) 0.058(2) Uani 0.700(4) 1 d PGDU A 1
C23 C 0.8500(4) 0.9044(2) 1.0551(2) 0.0202(11) Uani 0.700(4) 1 d PGU A 1
H23 H 0.8350 0.9543 1.0473 0.024 Uiso 0.700(4) 1 calc PR A 1
C24 C 0.9316(4) 0.8849(3) 1.0975(2) 0.069(2) Uani 0.700(4) 1 d PGU A 1
H24 H 0.9723 0.9215 1.1187 0.083 Uiso 0.700(4) 1 calc PR A 1
C25 C 0.9536(5) 0.8120(3) 1.1089(2) 0.074(3) Uani 0.700(4) 1 d PGU A 1
H25 H 1.0094 0.7987 1.1378 0.089 Uiso 0.700(4) 1 calc PR A 1
C26 C 0.8940(5) 0.7585(2) 1.0779(3) 0.063(2) Uani 0.700(4) 1 d PGU A 1
H26 H 0.9090 0.7086 1.0857 0.076 Uiso 0.700(4) 1 calc PR A 1
C27 C 0.8124(5) 0.7780(2) 1.0355(2) 0.066(3) Uani 0.700(4) 1 d PGDU A 1
C28 C 0.7831(10) 0.6639(5) 1.0127(5) 0.088(3) Uani 0.700(4) 1 d PDU A 1
H28A H 0.7380 0.6288 0.9896 0.132 Uiso 0.700(4) 1 calc PR A 1
H28B H 0.7740 0.6543 1.0560 0.132 Uiso 0.700(4) 1 calc PR A 1
H28C H 0.8633 0.6592 1.0016 0.132 Uiso 0.700(4) 1 calc PR A 1
O7A O 0.7359(13) 0.8757(9) 0.9992(6) 0.0387(15) Uani 0.300(4) 1 d PDU A 2
O8A O 0.8314(12) 0.7495(6) 1.0300(6) 0.0457(12) Uani 0.300(4) 1 d PDU A 2
C22A C 0.8313(9) 0.8713(7) 1.0436(5) 0.058(2) Uani 0.300(4) 1 d PGDU A 2
C23A C 0.8748(9) 0.9371(5) 1.0641(5) 0.0202(11) Uani 0.300(4) 1 d PGU A 2
H23A H 0.8413 0.9815 1.0515 0.024 Uiso 0.300(4) 1 calc PR A 2
C24A C 0.9674(10) 0.9377(6) 1.1030(6) 0.069(2) Uani 0.300(4) 1 d PGU A 2
H24A H 0.9972 0.9826 1.1170 0.083 Uiso 0.300(4) 1 calc PR A 2
C25A C 1.0165(10) 0.8727(8) 1.1214(6) 0.074(3) Uani 0.300(4) 1 d PGU A 2
H25A H 1.0798 0.8731 1.1480 0.089 Uiso 0.300(4) 1 calc PR A 2
C26A C 0.9730(12) 0.8069(6) 1.1008(7) 0.063(2) Uani 0.300(4) 1 d PGU A 2
H26A H 1.0065 0.7625 1.1134 0.076 Uiso 0.300(4) 1 calc PR A 2
C27A C 0.8803(12) 0.8063(5) 1.0619(6) 0.066(3) Uani 0.300(4) 1 d PGDU A 2
C28A C 0.883(2) 0.6901(9) 1.0558(11) 0.088(3) Uani 0.300(4) 1 d PDU A 2
H28D H 0.8526 0.6456 1.0377 0.132 Uiso 0.300(4) 1 calc PR A 2
H28E H 0.8684 0.6899 1.0994 0.132 Uiso 0.300(4) 1 calc PR A 2
H28F H 0.9651 0.6925 1.0486 0.132 Uiso 0.300(4) 1 calc PR A 2
C29 C 0.5691(3) 0.99913(17) 0.98909(16) 0.0153(7) Uani 1 1 d . . .
C30 C 0.4724(3) 1.0098(2) 0.95490(19) 0.0220(8) Uani 1 1 d . A .
H30 H 0.4777 1.0170 0.9125 0.026 Uiso 1 1 calc R . .
C31 C 0.3669(3) 1.0098(2) 0.9834(2) 0.0277(9) Uani 1 1 d . . .
H31 H 0.3000 1.0185 0.9605 0.033 Uiso 1 1 calc R A .
C32 C 0.3592(3) 0.9974(2) 1.0441(2) 0.0291(9) Uani 1 1 d . A .
H32 H 0.2869 0.9965 1.0630 0.035 Uiso 1 1 calc R . .
C33 C 0.4571(3) 0.9859(2) 1.0785(2) 0.0293(9) Uani 1 1 d . . .
H33 H 0.4515 0.9779 1.1208 0.035 Uiso 1 1 calc R A .
C34 C 0.5616(3) 0.9862(2) 1.05078(16) 0.0217(7) Uani 1 1 d . A .
H34 H 0.6284 0.9777 1.0737 0.026 Uiso 1 1 calc R . .
C35 C 0.8599(3) 0.9800(2) 0.76638(17) 0.0268(8) Uani 1 1 d . A .
H35 H 0.8446 1.0257 0.7846 0.032 Uiso 1 1 calc R . .
C36 C 0.8363(4) 0.9713(3) 0.70585(19) 0.0349(10) Uani 1 1 d . . .
H36 H 0.8052 1.0099 0.6827 0.042 Uiso 1 1 calc R A .
C37 C 0.8591(4) 0.9046(3) 0.67971(19) 0.0380(11) Uani 1 1 d . A .
H37 H 0.8443 0.8969 0.6380 0.046 Uiso 1 1 calc R . .
C38 C 0.9032(4) 0.8498(2) 0.71427(18) 0.0346(10) Uani 1 1 d . . .
H38 H 0.9183 0.8036 0.6969 0.042 Uiso 1 1 calc R A .
C39 C 0.9256(3) 0.8623(2) 0.77505(17) 0.0256(8) Uani 1 1 d . A .
C40 C 0.9706(3) 0.8059(2) 0.81544(18) 0.0283(9) Uani 1 1 d . A .
C41 C 1.0134(4) 0.7391(2) 0.7958(2) 0.0400(11) Uani 1 1 d . . .
H41 H 1.0152 0.7278 0.7540 0.048 Uiso 1 1 calc R A .
C42 C 1.0525(5) 0.6904(3) 0.8374(3) 0.0499(14) Uani 1 1 d . A .
H42 H 1.0806 0.6446 0.8244 0.060 Uiso 1 1 calc R . .
C43 C 1.0516(4) 0.7068(3) 0.8967(3) 0.0442(12) Uani 1 1 d . . .
H43 H 1.0781 0.6729 0.9259 0.053 Uiso 1 1 calc R A .
C44 C 1.0111(4) 0.7744(2) 0.9143(2) 0.0354(10) Uani 1 1 d . A .
H44 H 1.0115 0.7867 0.9560 0.043 Uiso 1 1 calc R . .
C45 C 0.2053(3) 0.9901(2) 0.79894(19) 0.0307(9) Uani 1 1 d . . .
H45 H 0.1375 1.0037 0.8237 0.037 Uiso 1 1 calc R . .
Cl1 Cl 0.25086(12) 0.90296(7) 0.82106(6) 0.0511(3) Uani 1 1 d . . .
Cl2 Cl 0.31311(11) 1.05343(7) 0.81257(7) 0.0506(3) Uani 1 1 d . . .
Cl3 Cl 0.16561(11) 0.98792(11) 0.72323(6) 0.0656(5) Uani 1 1 d . . .

loop_
_atom_site_aniso_label
_atom_site_aniso_U_11
_atom_site_aniso_U_22
_atom_site_aniso_U_33
_atom_site_aniso_U_23
_atom_site_aniso_U_13
_atom_site_aniso_U_12
Br1 0.01777(17) 0.0417(2) 0.0274(2) -0.00424(18) -0.00285(15) 0.00500(15)
Br2 0.02298(19) 0.0323(2) 0.0419(2) 0.01041(18) 0.01003(17) 0.00119(16)
Cu1 0.01366(19) 0.0257(2) 0.0205(2) -0.00274(18) 0.00333(16) -0.00203(17)
Cu2 0.0189(2) 0.0271(2) 0.0156(2) -0.00438(18) 0.00203(15) 0.00624(18)
P1 0.0130(4) 0.0175(4) 0.0141(4) -0.0012(3) 0.0013(3) -0.0019(3)
P2 0.0216(4) 0.0169(5) 0.0278(5) -0.0035(4) 0.0085(4) 0.0021(4)
O1 0.0183(12) 0.0193(13) 0.0166(12) -0.0037(10) 0.0028(9) -0.0057(10)
O2 0.0193(13) 0.0252(15) 0.057(2) -0.0115(14) -0.0114(13) 0.0010(11)
O3 0.0160(11) 0.0181(12) 0.0197(12) 0.0025(10) 0.0025(9) -0.0003(9)
O4 0.0290(14) 0.0179(13) 0.0290(15) -0.0024(11) 0.0100(11) -0.0063(11)
N1 0.0122(12) 0.0135(14) 0.0153(15) 0.0002(10) 0.0018(10) -0.0002(10)
N2 0.0261(15) 0.0236(16) 0.0163(14) -0.0018(13) 0.0021(12) 0.0009(13)
N3 0.0247(16) 0.0277(18) 0.0246(17) -0.0023(14) 0.0075(13) 0.0081(13)
C1 0.0219(17) 0.0175(17) 0.0134(16) -0.0042(13) 0.0029(12) -0.0073(13)
C2 0.0246(18) 0.027(2) 0.024(2) -0.0038(16) 0.0017(15) -0.0006(15)
C3 0.039(2) 0.025(2) 0.036(2) -0.0086(18) -0.0019(19) 0.0072(18)
C4 0.039(2) 0.022(2) 0.040(2) -0.0110(19) -0.0023(19) -0.0080(17)
C5 0.028(2) 0.029(2) 0.035(2) -0.0046(17) -0.0046(16) -0.0091(16)
C6 0.0211(17) 0.0218(18) 0.0256(19) -0.0015(15) -0.0030(15) -0.0035(14)
C7 0.025(2) 0.040(3) 0.058(3) -0.018(2) -0.016(2) 0.0069(19)
C8 0.0164(16) 0.0200(18) 0.0218(18) 0.0026(14) 0.0033(13) 0.0040(13)
C9 0.028(2) 0.032(2) 0.023(2) -0.0011(17) 0.0017(15) -0.0023(16)
C10 0.039(2) 0.056(3) 0.022(2) -0.004(2) -0.0083(17) 0.001(2)
C11 0.043(3) 0.050(3) 0.023(2) 0.012(2) 0.0011(18) 0.005(2)
C12 0.031(2) 0.028(2) 0.033(2) 0.0112(18) 0.0072(17) 0.0040(17)
C13 0.0212(17) 0.0231(19) 0.0213(18) 0.0031(15) 0.0054(14) 0.0091(14)
C14 0.039(2) 0.027(2) 0.046(3) -0.003(2) 0.012(2) -0.0080(19)
O5 0.0232(14) 0.023(2) 0.034(2) -0.0133(15) -0.0002(16) -0.0009(14)
O6 0.045(2) 0.050(3) 0.028(2) -0.006(2) -0.0031(18) -0.003(2)
C15 0.022(2) 0.033(3) 0.040(3) -0.017(2) 0.003(2) -0.010(2)
C16 0.040(3) 0.026(3) 0.057(4) -0.018(3) 0.004(3) -0.006(2)
C17 0.056(4) 0.040(4) 0.071(4) -0.030(3) 0.011(3) -0.006(3)
C18 0.064(4) 0.052(4) 0.058(4) -0.034(3) 0.022(3) -0.013(3)
C19 0.054(4) 0.066(4) 0.036(3) -0.022(3) 0.013(3) -0.023(3)
C20 0.029(3) 0.038(4) 0.040(3) -0.014(2) 0.009(2) -0.007(3)
C21 0.054(4) 0.087(5) 0.035(3) 0.002(3) -0.005(3) 0.000(4)
O5A 0.0232(14) 0.023(2) 0.034(2) -0.0133(15) -0.0002(16) -0.0009(14)
O6A 0.0232(14) 0.023(2) 0.034(2) -0.0133(15) -0.0002(16) -0.0009(14)
C15A 0.022(2) 0.033(3) 0.040(3) -0.017(2) 0.003(2) -0.010(2)
C16A 0.040(3) 0.026(3) 0.057(4) -0.018(3) 0.004(3) -0.006(2)
C17A 0.056(4) 0.040(4) 0.071(4) -0.030(3) 0.011(3) -0.006(3)
C18A 0.064(4) 0.052(4) 0.058(4) -0.034(3) 0.022(3) -0.013(3)
C19A 0.054(4) 0.066(4) 0.036(3) -0.022(3) 0.013(3) -0.023(3)
C20A 0.029(3) 0.038(4) 0.040(3) -0.014(2) 0.009(2) -0.007(3)
C21A 0.054(4) 0.087(5) 0.035(3) 0.002(3) -0.005(3) 0.000(4)
O7 0.051(4) 0.023(2) 0.042(3) 0.010(2) 0.019(2) 0.014(2)
O8 0.066(3) 0.028(2) 0.043(3) 0.000(2) 0.016(2) -0.002(2)
C22 0.060(5) 0.071(5) 0.044(4) 0.010(4) 0.035(4) 0.007(4)
C23 0.030(3) 0.013(3) 0.018(2) 0.007(2) 0.0081(19) -0.002(2)
C24 0.061(4) 0.092(5) 0.054(4) -0.003(4) 0.008(4) 0.001(4)
C25 0.068(5) 0.084(5) 0.070(5) 0.025(4) 0.009(4) 0.039(4)
C26 0.052(4) 0.105(5) 0.033(3) 0.018(4) 0.008(3) 0.038(4)
C27 0.080(5) 0.056(5) 0.063(5) -0.024(4) 0.043(4) -0.005(4)
C28 0.090(5) 0.080(5) 0.093(5) 0.048(4) 0.042(4) 0.020(4)
O7A 0.051(4) 0.023(2) 0.042(3) 0.010(2) 0.019(2) 0.014(2)
O8A 0.066(3) 0.028(2) 0.043(3) 0.000(2) 0.016(2) -0.002(2)
C22A 0.060(5) 0.071(5) 0.044(4) 0.010(4) 0.035(4) 0.007(4)
C23A 0.030(3) 0.013(3) 0.018(2) 0.007(2) 0.0081(19) -0.002(2)
C24A 0.061(4) 0.092(5) 0.054(4) -0.003(4) 0.008(4) 0.001(4)
C25A 0.068(5) 0.084(5) 0.070(5) 0.025(4) 0.009(4) 0.039(4)
C26A 0.052(4) 0.105(5) 0.033(3) 0.018(4) 0.008(3) 0.038(4)
C27A 0.080(5) 0.056(5) 0.063(5) -0.024(4) 0.043(4) -0.005(4)
C28A 0.090(5) 0.080(5) 0.093(5) 0.048(4) 0.042(4) 0.020(4)
C29 0.0148(15) 0.0086(14) 0.0227(18) -0.0034(12) 0.0063(13) -0.0012(12)
C30 0.0144(15) 0.0191(18) 0.032(2) 0.0028(16) -0.0024(14) -0.0010(13)
C31 0.0185(17) 0.017(2) 0.047(3) 0.0026(17) 0.0005(16) 0.0011(14)
C32 0.0223(18) 0.025(2) 0.040(3) -0.0030(17) 0.0148(17) -0.0027(15)
C33 0.030(2) 0.029(2) 0.028(2) -0.0068(18) 0.0116(16) -0.0019(16)
C34 0.0217(16) 0.0226(18) 0.0210(18) -0.0042(15) 0.0034(14) -0.0019(14)
C35 0.032(2) 0.029(2) 0.0204(19) -0.0013(17) -0.0005(15) -0.0069(17)
C36 0.044(3) 0.037(2) 0.023(2) 0.0045(19) -0.0044(18) -0.013(2)
C37 0.054(3) 0.043(3) 0.0165(19) -0.0045(18) 0.0035(18) -0.020(2)
C38 0.050(3) 0.030(2) 0.024(2) -0.0070(17) 0.0116(18) -0.014(2)
C39 0.0282(19) 0.0261(19) 0.0226(18) -0.0035(15) 0.0093(15) -0.0081(17)
C40 0.032(2) 0.030(2) 0.023(2) -0.0047(16) 0.0105(15) -0.0032(16)
C41 0.048(3) 0.028(2) 0.044(3) -0.010(2) 0.020(2) 0.001(2)
C42 0.056(3) 0.027(2) 0.067(4) -0.005(2) 0.024(3) 0.013(2)
C43 0.040(3) 0.030(2) 0.063(3) 0.006(2) 0.008(2) 0.010(2)
C44 0.036(2) 0.036(2) 0.034(2) 0.0040(19) 0.0072(19) 0.0111(19)
C45 0.0266(19) 0.042(3) 0.023(2) 0.0003(18) -0.0043(16) 0.0046(18)
Cl1 0.0622(8) 0.0374(7) 0.0539(8) 0.0013(6) 0.0205(6) 0.0065(6)
Cl2 0.0381(6) 0.0394(7) 0.0745(9) -0.0071(6) -0.0183(6) -0.0002(5)
Cl3 0.0419(7) 0.1303(15) 0.0247(6) -0.0047(7) -0.0108(5) 0.0040(8)

loop_
_atom_type_symbol
_atom_type_description
_atom_type_scat_dispersion_real
_atom_type_scat_dispersion_imag
_atom_type_scat_source
C C 0.0033 0.0016 'International Tables Vol C Tables 4.2.6.8 and 6.1.1.4'
H H 0.0000 0.0000 'International Tables Vol C Tables 4.2.6.8 and 6.1.1.4'
N N 0.0061 0.0033 'International Tables Vol C Tables 4.2.6.8 and 6.1.1.4'
O O 0.0106 0.0060 'International Tables Vol C Tables 4.2.6.8 and 6.1.1.4'
P P 0.1023 0.0942 'International Tables Vol C Tables 4.2.6.8 and 6.1.1.4'
Cl Cl 0.1484 0.1585 'International Tables Vol C Tables 4.2.6.8 and 6.1.1.4'
Cu Cu 0.3201 1.2651 'International Tables Vol C Tables 4.2.6.8 and 6.1.1.4'
Br Br -0.2901 2.4595 'International Tables Vol C Tables 4.2.6.8 and 6.1.1.4'

loop_
_geom_angle_atom_site_label_1
_geom_angle_atom_site_label_2
_geom_angle_atom_site_label_3
_geom_angle
_geom_angle_site_symmetry_1
_geom_angle_site_symmetry_3
_geom_angle_publ_flag
Cu2 Br1 Cu1 70.216(18) . . ?
P1 Cu1 Br2 130.40(3) . . ?
P1 Cu1 Br1 124.81(3) . . ?
Br2 Cu1 Br1 104.77(2) . . ?
P1 Cu1 Cu2 93.96(3) . . ?
Br2 Cu1 Cu2 115.83(2) . . ?
Br1 Cu1 Cu2 54.819(16) . . ?
N3 Cu2 N2 80.65(13) . . ?
N3 Cu2 P2 116.79(10) . . ?
N2 Cu2 P2 113.29(9) . . ?
N3 Cu2 Br1 100.83(10) . . ?
N2 Cu2 Br1 116.90(9) . . ?
P2 Cu2 Br1 120.68(3) . . ?
N3 Cu2 Cu1 152.63(10) . . ?
N2 Cu2 Cu1 98.37(9) . . ?
P2 Cu2 Cu1 88.93(3) . . ?
Br1 Cu2 Cu1 54.964(16) . . ?
O1 P1 O3 98.13(13) . . ?
O1 P1 N1 97.41(14) . . ?
O3 P1 N1 102.36(14) . . ?
O1 P1 Cu1 119.00(10) . . ?
O3 P1 Cu1 119.92(10) . . ?
N1 P1 Cu1 116.08(10) . . ?
O5A P2 O7 71.5(6) . . ?
O5A P2 O5 24.9(5) . . ?
O7 P2 O5 96.4(3) . . ?
O5A P2 N1 103.5(4) . . ?
O7 P2 N1 102.8(3) . . ?
O5 P2 N1 96.73(17) . . ?
O5A P2 O7A 91.8(8) . . ?
O7 P2 O7A 20.5(5) . . ?
O5 P2 O7A 116.6(5) . . ?
N1 P2 O7A 96.3(6) . . ?
O5A P2 Cu2 125.3(4) . . ?
O7 P2 Cu2 120.3(2) . . ?
O5 P2 Cu2 113.96(15) . . ?
N1 P2 Cu2 121.67(11) . . ?
O7A P2 Cu2 110.3(6) . . ?
C1 O1 P1 118.3(2) . . ?
C6 O2 C7 116.4(3) . . ?
C8 O3 P1 119.6(2) . . ?
C13 O4 C14 117.8(3) . . ?
C29 N1 P2 120.6(2) . . ?
C29 N1 P1 120.1(2) . . ?
P2 N1 P1 119.27(16) . . ?
C35 N2 C39 119.1(3) . . ?
C35 N2 Cu2 126.8(3) . . ?
C39 N2 Cu2 112.1(2) . . ?
C44 N3 C40 119.6(4) . . ?
C44 N3 Cu2 127.0(3) . . ?
C40 N3 Cu2 113.4(3) . . ?
C2 C1 C6 121.5(3) . . ?
C2 C1 O1 119.5(3) . . ?
C6 C1 O1 119.0(3) . . ?
C1 C2 C3 119.3(4) . . ?
C1 C2 H2 120.4 . . ?
C3 C2 H2 120.4 . . ?
C4 C3 C2 119.6(4) . . ?
C4 C3 H3 120.2 . . ?
C2 C3 H3 120.2 . . ?
C5 C4 C3 120.8(4) . . ?
C5 C4 H4 119.6 . . ?
C3 C4 H4 119.6 . . ?
C4 C5 C6 120.0(4) . . ?
C4 C5 H5 120.0 . . ?
C6 C5 H5 120.0 . . ?
O2 C6 C1 116.3(3) . . ?
O2 C6 C5 125.0(3) . . ?
C1 C6 C5 118.8(4) . . ?
O2 C7 H7A 109.5 . . ?
O2 C7 H7B 109.5 . . ?
H7A C7 H7B 109.5 . . ?
O2 C7 H7C 109.5 . . ?
H7A C7 H7C 109.5 . . ?
H7B C7 H7C 109.5 . . ?
C9 C8 O3 121.1(3) . . ?
C9 C8 C13 121.1(4) . . ?
O3 C8 C13 117.8(3) . . ?
C8 C9 C10 118.9(4) . . ?
C8 C9 H9 120.6 . . ?
C10 C9 H9 120.6 . . ?
C11 C10 C9 120.1(4) . . ?
C11 C10 H10 119.9 . . ?
C9 C10 H10 119.9 . . ?
C10 C11 C12 121.6(4) . . ?
C10 C11 H11 119.2 . . ?
C12 C11 H11 119.2 . . ?
C11 C12 C13 118.8(4) . . ?
C11 C12 H12 120.6 . . ?
C13 C12 H12 120.6 . . ?
O4 C13 C12 125.6(4) . . ?
O4 C13 C8 115.0(3) . . ?
C12 C13 C8 119.5(4) . . ?
O4 C14 H14A 109.5 . . ?
O4 C14 H14B 109.5 . . ?
H14A C14 H14B 109.5 . . ?
O4 C14 H14C 109.5 . . ?
H14A C14 H14C 109.5 . . ?
H14B C14 H14C 109.5 . . ?
C15 O5 P2 121.6(3) . . ?
C20 O6 C21 116.4(4) . . ?
O5 C15 C16 123.3(3) . . ?
O5 C15 C20 116.7(3) . . ?
C16 C15 C20 120.0 . . ?
C15 C16 C17 120.0 . . ?
C15 C16 H16 120.0 . . ?
C17 C16 H16 120.0 . . ?
C16 C17 C18 120.0 . . ?
C16 C17 H17 120.0 . . ?
C18 C17 H17 120.0 . . ?
C19 C18 C17 120.0 . . ?
C19 C18 H18 120.0 . . ?
C17 C18 H18 120.0 . . ?
C20 C19 C18 120.0 . . ?
C20 C19 H19 120.0 . . ?
C18 C19 H19 120.0 . . ?
O6 C20 C19 123.0(2) . . ?
O6 C20 C15 116.9(2) . . ?
C19 C20 C15 120.0 . . ?
O6 C21 H21A 109.5 . . ?
O6 C21 H21B 109.5 . . ?
H21A C21 H21B 109.5 . . ?
O6 C21 H21C 109.5 . . ?
H21A C21 H21C 109.5 . . ?
H21B C21 H21C 109.5 . . ?
C15A O5A P2 116.5(9) . . ?
C20A O6A C21A 118.2(10) . . ?
O5A C15A C16A 124.2(8) . . ?
O5A C15A C20A 115.8(8) . . ?
C16A C15A C20A 120.0 . . ?
C17A C16A C15A 120.0 . . ?
C17A C16A H16A 120.0 . . ?
C15A C16A H16A 120.0 . . ?
C16A C17A C18A 120.0 . . ?
C16A C17A H17A 120.0 . . ?
C18A C17A H17A 120.0 . . ?
C17A C18A C19A 120.0 . . ?
C17A C18A H18A 120.0 . . ?
C19A C18A H18A 120.0 . . ?
C20A C19A C18A 120.0 . . ?
C20A C19A H19A 120.0 . . ?
C18A C19A H19A 120.0 . . ?
O6A C20A C19A 120.6(6) . . ?
O6A C20A C15A 119.2(6) . . ?
C19A C20A C15A 120.0 . . ?
O6A C21A H21D 109.5 . . ?
O6A C21A H21E 109.5 . . ?
H21D C21A H21E 109.5 . . ?
O6A C21A H21F 109.5 . . ?
H21D C21A H21F 109.5 . . ?
H21E C21A H21F 109.5 . . ?
C22 O7 P2 112.0(4) . . ?
C28 O8 C27 105.2(7) . . ?
C23 C22 C27 120.0 . . ?
C23 C22 O7 125.0(4) . . ?
C27 C22 O7 115.0(4) . . ?
C22 C23 C24 120.0 . . ?
C22 C23 H23 120.0 . . ?
C24 C23 H23 120.0 . . ?
C25 C24 C23 120.0 . . ?
C25 C24 H24 120.0 . . ?
C23 C24 H24 120.0 . . ?
C24 C25 C26 120.0 . . ?
C24 C25 H25 120.0 . . ?
C26 C25 H25 120.0 . . ?
C27 C26 C25 120.0 . . ?
C27 C26 H26 120.0 . . ?
C25 C26 H26 120.0 . . ?
O8 C27 C26 128.2(4) . . ?
O8 C27 C22 111.8(4) . . ?
C26 C27 C22 120.0 . . ?
O8 C28 H28A 109.5 . . ?
O8 C28 H28B 109.5 . . ?
H28A C28 H28B 109.5 . . ?
O8 C28 H28C 109.5 . . ?
H28A C28 H28C 109.5 . . ?
H28B C28 H28C 109.5 . . ?
C22A O7A P2 125.7(11) . . ?
C28A O8A C27A 101.8(14) . . ?
C23A C22A C27A 120.0 . . ?
C23A C22A O7A 116.4(10) . . ?
C27A C22A O7A 123.5(10) . . ?
C22A C23A C24A 120.0 . . ?
C22A C23A H23A 120.0 . . ?
C24A C23A H23A 120.0 . . ?
C25A C24A C23A 120.0 . . ?
C25A C24A H24A 120.0 . . ?
C23A C24A H24A 120.0 . . ?
C26A C25A C24A 120.0 . . ?
C26A C25A H25A 120.0 . . ?
C24A C25A H25A 120.0 . . ?
C27A C26A C25A 120.0 . . ?
C27A C26A H26A 120.0 . . ?
C25A C26A H26A 120.0 . . ?
O8A C27A C26A 130.4(10) . . ?
O8A C27A C22A 109.1(10) . . ?
C26A C27A C22A 120.0 . . ?
O8A C28A H28D 109.5 . . ?
O8A C28A H28E 109.5 . . ?
H28D C28A H28E 109.5 . . ?
O8A C28A H28F 109.5 . . ?
H28D C28A H28F 109.5 . . ?
H28E C28A H28F 109.5 . . ?
C30 C29 C34 120.7(3) . . ?
C30 C29 N1 120.5(3) . . ?
C34 C29 N1 118.9(3) . . ?
C29 C30 C31 119.2(4) . . ?
C29 C30 H30 120.4 . . ?
C31 C30 H30 120.4 . . ?
C32 C31 C30 120.3(4) . . ?
C32 C31 H31 119.9 . . ?
C30 C31 H31 119.9 . . ?
C31 C32 C33 120.5(4) . . ?
C31 C32 H32 119.8 . . ?
C33 C32 H32 119.8 . . ?
C34 C33 C32 119.6(4) . . ?
C34 C33 H33 120.2 . . ?
C32 C33 H33 120.2 . . ?
C33 C34 C29 119.8(4) . . ?
C33 C34 H34 120.1 . . ?
C29 C34 H34 120.1 . . ?
N2 C35 C36 122.8(4) . . ?
N2 C35 H35 118.6 . . ?
C36 C35 H35 118.6 . . ?
C35 C36 C37 118.1(4) . . ?
C35 C36 H36 120.9 . . ?
C37 C36 H36 120.9 . . ?
C38 C37 C36 119.6(4) . . ?
C38 C37 H37 120.2 . . ?
C36 C37 H37 120.2 . . ?
C37 C38 C39 119.4(4) . . ?
C37 C38 H38 120.3 . . ?
C39 C38 H38 120.3 . . ?
N2 C39 C38 120.9(4) . . ?
N2 C39 C40 116.4(3) . . ?
C38 C39 C40 122.7(4) . . ?
N3 C40 C41 119.8(4) . . ?
N3 C40 C39 116.0(3) . . ?
C41 C40 C39 124.2(4) . . ?
C42 C41 C40 119.4(4) . . ?
C42 C41 H41 120.3 . . ?
C40 C41 H41 120.3 . . ?
C43 C42 C41 120.5(4) . . ?
C43 C42 H42 119.8 . . ?
C41 C42 H42 119.8 . . ?
C42 C43 C44 118.4(5) . . ?
C42 C43 H43 120.8 . . ?
C44 C43 H43 120.8 . . ?
N3 C44 C43 122.4(4) . . ?
N3 C44 H44 118.8 . . ?
C43 C44 H44 118.8 . . ?
Cl3 C45 Cl2 112.1(3) . . ?
Cl3 C45 Cl1 109.2(3) . . ?
Cl2 C45 Cl1 109.7(2) . . ?
Cl3 C45 H45 108.6 . . ?
Cl2 C45 H45 108.6 . . ?
Cl1 C45 H45 108.6 . . ?

loop_
_geom_bond_atom_site_label_1
_geom_bond_atom_site_label_2
_geom_bond_distance
_geom_bond_site_symmetry_2
_geom_bond_publ_flag
Br1 Cu2 2.4250(6) . ?
Br1 Cu1 2.4294(6) . ?
Br2 Cu1 2.3320(6) . ?
Cu1 P1 2.1575(9) . ?
Cu1 Cu2 2.7919(7) . ?
Cu2 N3 2.044(3) . ?
Cu2 N2 2.072(3) . ?
Cu2 P2 2.1436(10) . ?
P1 O1 1.612(3) . ?
P1 O3 1.619(3) . ?
P1 N1 1.685(3) . ?
P2 O5A 1.528(11) . ?
P2 O7 1.590(5) . ?
P2 O5 1.665(4) . ?
P2 N1 1.677(3) . ?
P2 O7A 1.714(12) . ?
O1 C1 1.413(4) . ?
O2 C6 1.354(5) . ?
O2 C7 1.434(5) . ?
O3 C8 1.394(4) . ?
O4 C13 1.366(5) . ?
O4 C14 1.423(5) . ?
N1 C29 1.455(4) . ?
N2 C35 1.332(5) . ?
N2 C39 1.345(5) . ?
N3 C44 1.322(5) . ?
N3 C40 1.354(5) . ?
C1 C2 1.381(5) . ?
C1 C6 1.386(5) . ?
C2 C3 1.386(6) . ?
C2 H2 0.9500 . ?
C3 C4 1.383(6) . ?
C3 H3 0.9500 . ?
C4 C5 1.382(6) . ?
C4 H4 0.9500 . ?
C5 C6 1.387(5) . ?
C5 H5 0.9500 . ?
C7 H7A 0.9800 . ?
C7 H7B 0.9800 . ?
C7 H7C 0.9800 . ?
C8 C9 1.370(5) . ?
C8 C13 1.397(5) . ?
C9 C10 1.388(6) . ?
C9 H9 0.9500 . ?
C10 C11 1.371(7) . ?
C10 H10 0.9500 . ?
C11 C12 1.375(7) . ?
C11 H11 0.9500 . ?
C12 C13 1.388(5) . ?
C12 H12 0.9500 . ?
C14 H14A 0.9800 . ?
C14 H14B 0.9800 . ?
C14 H14C 0.9800 . ?
O5 C15 1.387(4) . ?
O6 C20 1.349(6) . ?
O6 C21 1.435(6) . ?
C15 C16 1.3900 . ?
C15 C20 1.3900 . ?
C16 C17 1.3900 . ?
C16 H16 0.9500 . ?
C17 C18 1.3900 . ?
C17 H17 0.9500 . ?
C18 C19 1.3900 . ?
C18 H18 0.9500 . ?
C19 C20 1.3900 . ?
C19 H19 0.9500 . ?
C21 H21A 0.9800 . ?
C21 H21B 0.9800 . ?
C21 H21C 0.9800 . ?
O5A C15A 1.375(12) . ?
O6A C20A 1.362(14) . ?
O6A C21A 1.460(14) . ?
C15A C16A 1.3900 . ?
C15A C20A 1.3900 . ?
C16A C17A 1.3900 . ?
C16A H16A 0.9500 . ?
C17A C18A 1.3900 . ?
C17A H17A 0.9500 . ?
C18A C19A 1.3900 . ?
C18A H18A 0.9500 . ?
C19A C20A 1.3900 . ?
C19A H19A 0.9500 . ?
C21A H21D 0.9800 . ?
C21A H21E 0.9800 . ?
C21A H21F 0.9800 . ?
O7 C22 1.429(7) . ?
O8 C28 1.371(10) . ?
O8 C27 1.379(7) . ?
C22 C23 1.3900 . ?
C22 C27 1.3900 . ?
C23 C24 1.3900 . ?
C23 H23 0.9500 . ?
C24 C25 1.3900 . ?
C24 H24 0.9500 . ?
C25 C26 1.3900 . ?
C25 H25 0.9500 . ?
C26 C27 1.3900 . ?
C26 H26 0.9500 . ?
C28 H28A 0.9800 . ?
C28 H28B 0.9800 . ?
C28 H28C 0.9800 . ?
O7A C22A 1.495(13) . ?
O8A C28A 1.375(16) . ?
O8A C27A 1.387(14) . ?
C22A C23A 1.3900 . ?
C22A C27A 1.3900 . ?
C23A C24A 1.3900 . ?
C23A H23A 0.9500 . ?
C24A C25A 1.3900 . ?
C24A H24A 0.9500 . ?
C25A C26A 1.3900 . ?
C25A H25A 0.9500 . ?
C26A C27A 1.3900 . ?
C26A H26A 0.9500 . ?
C28A H28D 0.9800 . ?
C28A H28E 0.9800 . ?
C28A H28F 0.9800 . ?
C29 C30 1.382(5) . ?
C29 C34 1.389(5) . ?
C30 C31 1.394(5) . ?
C30 H30 0.9500 . ?
C31 C32 1.364(6) . ?
C31 H31 0.9500 . ?
C32 C33 1.399(6) . ?
C32 H32 0.9500 . ?
C33 C34 1.375(5) . ?
C33 H33 0.9500 . ?
C34 H34 0.9500 . ?
C35 C36 1.378(6) . ?
C35 H35 0.9500 . ?
C36 C37 1.383(7) . ?
C36 H36 0.9500 . ?
C37 C38 1.368(7) . ?
C37 H37 0.9500 . ?
C38 C39 1.390(6) . ?
C38 H38 0.9500 . ?
C39 C40 1.469(6) . ?
C40 C41 1.397(6) . ?
C41 C42 1.365(7) . ?
C41 H41 0.9500 . ?
C42 C43 1.348(8) . ?
C42 H42 0.9500 . ?
C43 C44 1.389(6) . ?
C43 H43 0.9500 . ?
C44 H44 0.9500 . ?
C45 Cl3 1.740(4) . ?
C45 Cl2 1.750(4) . ?
C45 Cl1 1.761(5) . ?
C45 H45 1.0000 . ?
